data_7702534
loop_
_publ_author_name
'Gao, En-Qing'
'Zhao, Qi-Hua'
'Tang, Jin-Kui'
'Liao, Dai-Zheng'
'Jiang, Zong-Hui'
'Yan, Shi-Ping'

_publ_section_title
;
 A new one-dimensional coordination polymer and a new supramolecular dimer
 made of trinuclear copper(II) complexes: crystal structure and magnetic
 properties
;
_journal_issue 9
_journal_name_full 'Journal of the Chemical Society, Dalton Transactions'
_journal_page_first 1537
_journal_paper_doi 10.1039/b100142f
_journal_year 2001
_chemical_formula_sum 'C19 H40 Cl2 Cu3 N6 O17'
_chemical_formula_weight 886.09
_space_group_IT_number 29
_space_group_name_Hall 'P 2c -2ac'
_space_group_name_H-M_alt 'P c a 21'
_symmetry_cell_setting orthorhombic
_symmetry_space_group_name_H-M 'P c a 21'
_atom_sites_solution_hydrogens geom
_atom_sites_solution_primary direct
_atom_sites_solution_secondary difmap
_audit_creation_method SHELXL-97
_cell_angle_alpha 90.00
_cell_angle_beta 90.00
_cell_angle_gamma 90.00
_cell_formula_units_Z 4
_cell_length_a 21.2818(11)
_cell_length_b 12.8206(7)
_cell_length_c 12.6462(7)
_cell_measurement_reflns_used 6911
_cell_measurement_temperature 293(2)
_cell_measurement_theta_max 26.24
_cell_measurement_theta_min 2.45
_cell_volume 3450.5(3)
_computing_cell_refinement SAINT
_computing_data_collection SMART
_computing_data_reduction SAINT
_computing_molecular_graphics SHELXTL
_computing_publication_material SHELXTL
_computing_structure_refinement 'SHELXL-97 (Sheldrick, 1997)'
_computing_structure_solution 'SHELXS-97 (Sheldrick, 1990)'
_diffrn_ambient_temperature 293(2)
_diffrn_measured_fraction_theta_full 0.996
_diffrn_measured_fraction_theta_max 0.996
_diffrn_measurement_device_type 'ccd area detector'
_diffrn_measurement_method \w
_diffrn_radiation_monochromator graphite
_diffrn_radiation_source 'fine-focus sealed tube'
_diffrn_radiation_type MoK\a
_diffrn_radiation_wavelength 0.71073
_diffrn_reflns_av_R_equivalents 0.0368
_diffrn_reflns_av_sigmaI/netI 0.0369
_diffrn_reflns_limit_h_max 25
_diffrn_reflns_limit_h_min -18
_diffrn_reflns_limit_k_max 13
_diffrn_reflns_limit_k_min -15
_diffrn_reflns_limit_l_max 11
_diffrn_reflns_limit_l_min -15
_diffrn_reflns_number 13935
_diffrn_reflns_theta_full 25.03
_diffrn_reflns_theta_max 25.03
_diffrn_reflns_theta_min 1.85
_diffrn_standards_decay_% 4.04
_exptl_absorpt_coefficient_mu 2.065
_exptl_absorpt_correction_T_max 0.6829
_exptl_absorpt_correction_T_min 0.6263
_exptl_absorpt_correction_type sadabs
_exptl_crystal_colour 'greenish blue'
_exptl_crystal_density_diffrn 1.706
_exptl_crystal_density_method 'not measured'
_exptl_crystal_F_000 1812
_exptl_crystal_size_max 0.25
_exptl_crystal_size_mid 0.20
_exptl_crystal_size_min 0.20
_refine_diff_density_max 0.990
_refine_diff_density_min -0.332
_refine_diff_density_rms 0.077
_refine_ls_abs_structure_details 'Flack H D (1983), Acta Cryst. A39, 876-881'
_refine_ls_abs_structure_Flack -0.005(17)
_refine_ls_extinction_method none
_refine_ls_goodness_of_fit_ref 1.038
_refine_ls_hydrogen_treatment mixed
_refine_ls_matrix_type full
_refine_ls_number_parameters 424
_refine_ls_number_reflns 5353
_refine_ls_number_restraints 1
_refine_ls_restrained_S_all 1.038
_refine_ls_R_factor_all 0.0516
_refine_ls_R_factor_gt 0.0403
_refine_ls_shift/su_max 0.001
_refine_ls_shift/su_mean 0.000
_refine_ls_structure_factor_coef Fsqd
_refine_ls_weighting_details 'calc w=1/[\s^2^(Fo^2^)+(0.0668P)^2^+0.1306P] where P=(Fo^2^+2Fc^2^)/3'
_refine_ls_weighting_scheme calc
_refine_ls_wR_factor_gt 0.0989
_refine_ls_wR_factor_ref 0.1069
_reflns_number_gt 4552
_reflns_number_total 5353
_reflns_threshold_expression >2sigma(I)
_cod_data_source_file b100142f.txt
_cod_data_source_block 1
_cod_original_sg_symbol_H-M Pca2(1)
_cod_database_code 7702534

loop_
_symmetry_equiv_pos_as_xyz
'x, y, z'
'-x, -y, z+1/2'
'x+1/2, -y, z'
'-x+1/2, y, z+1/2'

loop_
_atom_site_label
_atom_site_type_symbol
_atom_site_fract_x
_atom_site_fract_y
_atom_site_fract_z
_atom_site_U_iso_or_equiv
_atom_site_adp_type
_atom_site_occupancy
_atom_site_symmetry_multiplicity
_atom_site_calc_flag
_atom_site_refinement_flags
Cu1 Cu 0.54050(3) 0.25570(5) 0.90119(6) 0.04400(18) Uani 1 1 d .
Cu2 Cu 0.65671(3) 0.16077(5) 0.55441(5) 0.04219(17) Uani 1 1 d .
Cu3 Cu 0.40722(3) 0.32158(5) 1.23557(6) 0.04070(17) Uani 1 1 d .
O1 O 0.6007(2) 0.1492(3) 0.8521(3) 0.0506(11) Uani 1 1 d .
O2 O 0.5329(2) 0.1973(3) 1.0464(4) 0.0586(12) Uani 1 1 d .
N1 N 0.54560(19) 0.3089(3) 0.7587(3) 0.0335(10) Uani 1 1 d .
N2 N 0.4810(2) 0.3595(4) 0.9488(4) 0.0391(10) Uani 1 1 d .
O3 O 0.65296(18) 0.1129(3) 0.7046(3) 0.0472(10) Uani 1 1 d .
O4 O 0.59411(19) 0.2633(3) 0.6006(3) 0.0470(10) Uani 1 1 d .
N3 N 0.6727(2) 0.2363(4) 0.4162(4) 0.0473(12) Uani 1 1 d .
N4 N 0.7346(2) 0.0751(4) 0.5233(4) 0.0434(11) Uani 1 1 d .
O5 O 0.4817(2) 0.2377(4) 1.1950(3) 0.0604(12) Uani 1 1 d .
O6 O 0.42041(18) 0.3903(3) 1.0985(3) 0.0447(9) Uani 1 1 d .
O7 O 0.5491(2) 0.5284(3) 0.8309(4) 0.0581(11) Uani 1 1 d .
H7A H 0.5668 0.5574 0.7813 0.087 Uiso 1 1 calc R
N5 N 0.3175(2) 0.3686(4) 1.2421(5) 0.0572(13) Uani 1 1 d .
N6 N 0.3905(3) 0.2331(4) 1.3636(4) 0.0520(13) Uani 1 1 d .
O8 O 0.5800(3) 0.0455(5) 0.5061(5) 0.0849(17) Uani 1 1 d .
C1 C 0.6146(3) 0.1628(4) 0.7571(5) 0.0411(14) Uani 1 1 d .
C2 C 0.5820(2) 0.2530(4) 0.6987(4) 0.0341(12) Uani 1 1 d .
C3 C 0.5094(3) 0.3964(4) 0.7141(4) 0.0395(12) Uani 1 1 d .
H3A H 0.4705 0.3697 0.6847 0.047 Uiso 1 1 calc R
H3B H 0.5332 0.4276 0.6569 0.047 Uiso 1 1 calc R
C4 C 0.4943(3) 0.4789(4) 0.7945(5) 0.0453(14) Uani 1 1 d .
H4A H 0.4702 0.5325 0.7569 0.054 Uiso 1 1 calc R
C5 C 0.4535(3) 0.4447(4) 0.8876(5) 0.0468(14) Uani 1 1 d .
H5A H 0.4468 0.5040 0.9340 0.056 Uiso 1 1 calc R
H5B H 0.4128 0.4229 0.8611 0.056 Uiso 1 1 calc R
C6 C 0.4620(2) 0.3414(4) 1.0437(5) 0.0359(12) Uani 1 1 d .
C7 C 0.4955(3) 0.2507(5) 1.1004(5) 0.0490(15) Uani 1 1 d .
C8 C 0.7358(3) 0.2014(5) 0.3804(5) 0.0508(15) Uani 1 1 d .
H8A H 0.7680 0.2434 0.4142 0.061 Uiso 1 1 calc R
H8B H 0.7394 0.2105 0.3045 0.061 Uiso 1 1 calc R
C9 C 0.7452(3) 0.0884(5) 0.4084(5) 0.0516(14) Uani 1 1 d .
H9A H 0.7158 0.0454 0.3690 0.062 Uiso 1 1 calc R
H9B H 0.7875 0.0669 0.3901 0.062 Uiso 1 1 calc R
C10 C 0.6727(5) 0.3517(6) 0.4296(8) 0.087(3) Uani 1 1 d .
H10A H 0.6806 0.3844 0.3626 0.130 Uiso 1 1 calc R
H10B H 0.7050 0.3712 0.4788 0.130 Uiso 1 1 calc R
H10C H 0.6326 0.3739 0.4561 0.130 Uiso 1 1 calc R
C11 C 0.6247(4) 0.2045(8) 0.3354(7) 0.086(3) Uani 1 1 d .
H11A H 0.6327 0.2405 0.2703 0.128 Uiso 1 1 calc R
H11B H 0.5835 0.2219 0.3606 0.128 Uiso 1 1 calc R
H11C H 0.6273 0.1306 0.3239 0.128 Uiso 1 1 calc R
C12 C 0.7874(3) 0.1133(7) 0.5877(6) 0.074(2) Uani 1 1 d .
H12A H 0.8242 0.0725 0.5729 0.111 Uiso 1 1 calc R
H12B H 0.7770 0.1073 0.6613 0.111 Uiso 1 1 calc R
H12C H 0.7955 0.1851 0.5709 0.111 Uiso 1 1 calc R
C13 C 0.7254(3) -0.0374(4) 0.5482(7) 0.0660(19) Uani 1 1 d .
H13A H 0.7632 -0.0751 0.5324 0.099 Uiso 1 1 calc R
H13B H 0.6915 -0.0645 0.5063 0.099 Uiso 1 1 calc R
H13C H 0.7156 -0.0451 0.6218 0.099 Uiso 1 1 calc R
C14 C 0.3239(5) 0.2543(10) 1.3908(12) 0.146(6) Uani 1 1 d .
H14A H 0.2996 0.1930 1.3719 0.175 Uiso 1 1 calc R
H14B H 0.3212 0.2617 1.4670 0.175 Uiso 1 1 calc R
C15 C 0.2959(5) 0.3370(12) 1.3475(9) 0.129(5) Uani 1 1 d .
H15A H 0.3014 0.3957 1.3949 0.155 Uiso 1 1 calc R
H15B H 0.2512 0.3227 1.3433 0.155 Uiso 1 1 calc R
C16 C 0.4340(6) 0.2572(7) 1.4497(7) 0.097(3) Uani 1 1 d .
H16A H 0.4248 0.2136 1.5094 0.146 Uiso 1 1 calc R
H16B H 0.4296 0.3291 1.4694 0.146 Uiso 1 1 calc R
H16C H 0.4764 0.2446 1.4266 0.146 Uiso 1 1 calc R
C17 C 0.3966(5) 0.1194(5) 1.3427(8) 0.090(3) Uani 1 1 d .
H17A H 0.3885 0.0813 1.4066 0.134 Uiso 1 1 calc R
H17B H 0.4384 0.1045 1.3186 0.134 Uiso 1 1 calc R
H17C H 0.3669 0.0991 1.2895 0.134 Uiso 1 1 calc R
C18 C 0.3098(3) 0.4863(6) 1.2332(8) 0.078(2) Uani 1 1 d .
H18A H 0.2660 0.5039 1.2368 0.117 Uiso 1 1 calc R
H18B H 0.3268 0.5097 1.1670 0.117 Uiso 1 1 calc R
H18C H 0.3318 0.5196 1.2903 0.117 Uiso 1 1 calc R
C19 C 0.2818(4) 0.3230(7) 1.1567(9) 0.092(3) Uani 1 1 d .
H19A H 0.2390 0.3463 1.1607 0.138 Uiso 1 1 calc R
H19B H 0.2831 0.2484 1.1623 0.138 Uiso 1 1 calc R
H19C H 0.2996 0.3440 1.0903 0.138 Uiso 1 1 calc R
Cl1 Cl 0.64740(8) 0.42392(13) 1.06474(16) 0.0629(4) Uani 1 1 d .
O9 O 0.6363(3) 0.3772(5) 0.9634(4) 0.0826(16) Uani 1 1 d .
O10 O 0.5985(5) 0.4047(17) 1.1293(11) 0.289(11) Uani 1 1 d .
O11 O 0.6697(10) 0.5159(8) 1.0620(12) 0.315(11) Uani 1 1 d .
O12 O 0.6940(6) 0.3647(8) 1.1159(8) 0.164(4) Uani 1 1 d .
Cl2 Cl 0.87332(10) 0.83496(14) 0.79894(18) 0.0735(5) Uani 1 1 d .
O16 O 0.8522(4) 0.7808(9) 0.8916(11) 0.171(4) Uani 1 1 d .
O15 O 0.8271(5) 0.9024(7) 0.7732(7) 0.163(4) Uani 1 1 d .
O14 O 0.9290(4) 0.8829(7) 0.8259(8) 0.151(4) Uani 1 1 d .
O13 O 0.8863(4) 0.7585(7) 0.7256(8) 0.154(4) Uani 1 1 d .
O17 O 0.9777(4) 0.9850(6) 0.6239(10) 0.186(6) Uani 1 1 d .

loop_
_atom_site_aniso_label
_atom_site_aniso_U_11
_atom_site_aniso_U_22
_atom_site_aniso_U_33
_atom_site_aniso_U_23
_atom_site_aniso_U_13
_atom_site_aniso_U_12
Cu1 0.0532(4) 0.0438(3) 0.0350(3) 0.0085(3) 0.0151(3) 0.0184(3)
Cu2 0.0475(4) 0.0474(4) 0.0317(3) 0.0000(3) 0.0074(3) 0.0122(3)
Cu3 0.0405(3) 0.0481(3) 0.0335(4) 0.0010(3) 0.0088(3) 0.0014(3)
O1 0.063(3) 0.051(2) 0.038(2) 0.0118(18) 0.0163(19) 0.025(2)
O2 0.066(3) 0.056(2) 0.054(3) 0.016(2) 0.027(2) 0.028(2)
N1 0.036(2) 0.035(2) 0.030(3) -0.0007(18) 0.0047(17) 0.0064(18)
N2 0.041(2) 0.041(2) 0.036(3) 0.0066(19) 0.008(2) 0.010(2)
O3 0.056(2) 0.052(2) 0.034(2) 0.0010(18) 0.0102(18) 0.0188(19)
O4 0.054(2) 0.054(2) 0.034(2) 0.0031(18) 0.0070(18) 0.0133(18)
N3 0.050(3) 0.061(3) 0.031(3) 0.007(2) 0.005(2) 0.009(2)
N4 0.051(3) 0.047(3) 0.032(3) -0.003(2) 0.007(2) 0.007(2)
O5 0.064(3) 0.081(3) 0.037(3) 0.017(2) 0.019(2) 0.026(2)
O6 0.051(2) 0.046(2) 0.037(2) 0.0007(17) 0.0125(17) 0.0112(18)
O7 0.071(3) 0.054(2) 0.049(3) 0.006(2) -0.002(2) -0.014(2)
N5 0.051(3) 0.075(3) 0.046(3) -0.009(3) 0.008(3) 0.007(3)
N6 0.062(3) 0.040(3) 0.053(3) 0.004(2) 0.021(3) -0.001(2)
O8 0.083(4) 0.094(4) 0.079(4) -0.027(3) 0.022(3) -0.024(3)
C1 0.043(3) 0.036(3) 0.043(4) 0.002(2) 0.003(3) 0.009(2)
C2 0.040(3) 0.035(3) 0.028(3) 0.003(2) 0.000(2) 0.008(2)
C3 0.051(3) 0.031(2) 0.036(3) 0.008(2) 0.004(2) 0.007(2)
C4 0.057(4) 0.035(3) 0.044(3) 0.004(3) 0.015(3) 0.002(3)
C5 0.050(3) 0.042(3) 0.048(4) 0.012(3) 0.015(3) 0.015(2)
C6 0.033(3) 0.044(3) 0.030(3) 0.001(2) 0.008(2) 0.007(2)
C7 0.044(3) 0.059(4) 0.043(4) 0.015(3) 0.013(3) 0.016(3)
C8 0.057(4) 0.054(3) 0.041(4) -0.004(3) 0.014(3) -0.002(3)
C9 0.057(3) 0.058(3) 0.040(3) -0.009(3) 0.015(3) 0.006(3)
C10 0.124(7) 0.052(4) 0.086(6) 0.030(4) 0.038(5) 0.038(4)
C11 0.061(5) 0.146(8) 0.050(5) 0.023(5) -0.006(4) 0.001(5)
C12 0.067(4) 0.097(6) 0.058(5) -0.015(4) -0.012(4) 0.010(4)
C13 0.085(5) 0.046(3) 0.067(5) 0.001(4) 0.022(4) 0.017(3)
C14 0.095(7) 0.168(11) 0.175(13) 0.112(11) 0.082(8) 0.050(7)
C15 0.068(6) 0.230(14) 0.089(8) 0.060(8) 0.045(5) 0.036(7)
C16 0.159(9) 0.080(6) 0.053(5) 0.025(4) -0.020(5) -0.038(6)
C17 0.137(8) 0.038(4) 0.094(7) 0.006(4) 0.025(6) 0.005(4)
C18 0.065(4) 0.074(5) 0.094(6) -0.026(5) -0.013(5) 0.026(4)
C19 0.065(5) 0.101(6) 0.111(8) -0.036(6) -0.025(5) -0.020(4)
Cl1 0.0747(11) 0.0586(9) 0.0555(10) -0.0017(8) -0.0106(9) 0.0072(8)
O9 0.074(3) 0.122(4) 0.053(3) -0.014(3) 0.000(3) -0.016(3)
O10 0.116(8) 0.56(3) 0.185(13) -0.219(17) 0.050(7) -0.028(11)
O11 0.65(3) 0.112(7) 0.179(13) 0.060(8) -0.202(17) -0.131(12)
O12 0.227(10) 0.153(7) 0.112(7) -0.022(6) -0.075(7) 0.048(7)
Cl2 0.0721(12) 0.0627(10) 0.0856(15) -0.0116(10) 0.0102(10) 0.0106(9)
O16 0.155(8) 0.183(9) 0.177(11) 0.069(8) 0.043(8) 0.017(7)
O15 0.215(9) 0.148(7) 0.125(8) -0.015(6) -0.022(6) 0.114(7)
O14 0.140(7) 0.160(7) 0.155(9) -0.034(7) -0.001(6) -0.070(6)
O13 0.158(7) 0.156(7) 0.149(9) -0.089(7) -0.023(6) 0.050(6)
O17 0.181(8) 0.101(5) 0.277(15) 0.022(7) 0.169(10) 0.022(5)

loop_
_atom_type_symbol
_atom_type_description
_atom_type_scat_dispersion_real
_atom_type_scat_dispersion_imag
_atom_type_scat_source
C C 0.0033 0.0016 'International Tables Vol C Tables 4.2.6.8 and 6.1.1.4'
H H 0.0000 0.0000 'International Tables Vol C Tables 4.2.6.8 and 6.1.1.4'
N N 0.0061 0.0033 'International Tables Vol C Tables 4.2.6.8 and 6.1.1.4'
O O 0.0106 0.0060 'International Tables Vol C Tables 4.2.6.8 and 6.1.1.4'
Cu Cu 0.3201 1.2651 'International Tables Vol C Tables 4.2.6.8 and 6.1.1.4'
Cl Cl 0.1484 0.1585 'International Tables Vol C Tables 4.2.6.8 and 6.1.1.4'

loop_
_geom_angle_atom_site_label_1
_geom_angle_atom_site_label_2
_geom_angle_atom_site_label_3
_geom_angle
_geom_angle_site_symmetry_3
N1 Cu1 N2 94.84(18) .
N1 Cu1 O1 85.07(17) .
N2 Cu1 O1 179.6(2) .
N1 Cu1 O2 178.0(2) .
N2 Cu1 O2 85.32(17) .
O1 Cu1 O2 94.75(16) .
N1 Cu1 O9 91.49(18) .
N2 Cu1 O9 90.4(2) .
O1 Cu1 O9 90.0(2) .
O2 Cu1 O9 90.5(2) .
O4 Cu2 O3 83.99(16) .
O4 Cu2 N3 92.90(18) .
O3 Cu2 N3 166.8(2) .
O4 Cu2 N4 167.61(19) .
O3 Cu2 N4 92.91(17) .
N3 Cu2 N4 87.39(18) .
O4 Cu2 O8 91.59(19) .
O3 Cu2 O8 91.5(2) .
N3 Cu2 O8 101.4(2) .
N4 Cu2 O8 100.5(2) .
O6 Cu3 O5 84.30(16) .
O6 Cu3 N5 92.1(2) .
O5 Cu3 N5 159.3(2) .
O6 Cu3 N6 171.8(2) .
O5 Cu3 N6 92.54(19) .
N5 Cu3 N6 88.1(2) .
O6 Cu3 O7 91.60(17) 2_665
O5 Cu3 O7 104.47(19) 2_665
N5 Cu3 O7 96.0(2) 2_665
N6 Cu3 O7 96.52(19) 2_665
C1 O1 Cu1 111.1(4) .
C7 O2 Cu1 110.5(4) .
C2 N1 C3 120.5(4) .
C2 N1 Cu1 112.6(3) .
C3 N1 Cu1 126.6(3) .
C6 N2 C5 120.1(4) .
C6 N2 Cu1 111.9(4) .
C5 N2 Cu1 127.8(4) .
C1 O3 Cu2 112.3(4) .
C2 O4 Cu2 111.0(3) .
C8 N3 C10 109.4(5) .
C8 N3 C11 109.0(5) .
C10 N3 C11 110.4(7) .
C8 N3 Cu2 105.7(4) .
C10 N3 Cu2 112.1(4) .
C11 N3 Cu2 110.1(4) .
C12 N4 C9 112.9(5) .
C12 N4 C13 107.8(6) .
C9 N4 C13 109.8(5) .
C12 N4 Cu2 109.7(4) .
C9 N4 Cu2 104.6(4) .
C13 N4 Cu2 112.1(4) .
C7 O5 Cu3 111.4(4) .
C6 O6 Cu3 110.8(3) .
C19 N5 C15 113.7(8) .
C19 N5 C18 106.9(7) .
C15 N5 C18 107.9(8) .
C19 N5 Cu3 110.4(5) .
C15 N5 Cu3 104.6(5) .
C18 N5 Cu3 113.4(4) .
C16 N6 C14 113.3(9) .
C16 N6 C17 106.5(7) .
C14 N6 C17 107.7(8) .
C16 N6 Cu3 111.6(4) .
C14 N6 Cu3 104.7(5) .
C17 N6 Cu3 113.2(5) .
O3 C1 O1 127.0(5) .
O3 C1 C2 115.6(5) .
O1 C1 C2 117.4(5) .
O4 C2 N1 129.3(5) .
O4 C2 C1 117.0(4) .
N1 C2 C1 113.7(5) .
N1 C3 C4 112.9(5) .
O7 C4 C3 111.3(5) .
O7 C4 C5 110.4(5) .
C3 C4 C5 116.1(4) .
N2 C5 C4 113.2(4) .
O6 C6 N2 129.1(5) .
O6 C6 C7 115.8(5) .
N2 C6 C7 115.1(4) .
O5 C7 O2 127.0(6) .
O5 C7 C6 116.1(5) .
O2 C7 C6 116.9(5) .
N3 C8 C9 109.8(5) .
N4 C9 C8 108.7(5) .
C15 C14 N6 118.4(8) .
C14 C15 N5 117.0(9) .
O11 Cl1 O10 118.4(13) .
O11 Cl1 O12 104.5(9) .
O10 Cl1 O12 99.6(10) .
O11 Cl1 O9 115.1(7) .
O10 Cl1 O9 109.8(6) .
O12 Cl1 O9 107.5(5) .
Cl1 O9 Cu1 129.0(3) .
O15 Cl2 O13 116.1(6) .
O15 Cl2 O14 113.6(6) .
O13 Cl2 O14 108.1(6) .
O15 Cl2 O16 106.2(6) .
O13 Cl2 O16 105.6(7) .
O14 Cl2 O16 106.5(7) .

loop_
_geom_bond_atom_site_label_1
_geom_bond_atom_site_label_2
_geom_bond_distance
_geom_bond_site_symmetry_2
Cu1 N1 1.930(4) .
Cu1 N2 1.933(4) .
Cu1 O1 1.973(4) .
Cu1 O2 1.989(5) .
Cu1 O9 2.684(6) .
Cu2 O4 1.961(4) .
Cu2 O3 1.998(4) .
Cu2 N3 2.027(5) .
Cu2 N4 2.028(4) .
Cu2 O8 2.285(5) .
Cu3 O6 1.964(4) .
Cu3 O5 1.984(4) .
Cu3 N5 2.004(5) .
Cu3 N6 2.009(5) .
Cu3 O7 2.453(4) 2_665
O1 C1 1.250(7) .
O2 C7 1.253(7) .
N1 C2 1.299(7) .
N1 C3 1.473(6) .
N2 C6 1.288(7) .
N2 C5 1.462(7) .
O3 C1 1.231(7) .
O4 C2 1.273(6) .
N3 C8 1.486(7) .
N3 C10 1.489(9) .
N3 C11 1.500(9) .
N4 C12 1.471(8) .
N4 C9 1.481(8) .
N4 C13 1.490(8) .
O5 C7 1.242(7) .
O6 C6 1.287(6) .
O7 C4 1.406(8) .
N5 C19 1.444(10) .
N5 C15 1.467(11) .
N5 C18 1.522(9) .
N6 C16 1.462(11) .
N6 C14 1.484(10) .
N6 C17 1.487(9) .
C1 C2 1.538(7) .
C3 C4 1.502(7) .
C4 C5 1.528(8) .
C6 C7 1.541(7) .
C8 C9 1.505(8) .
C14 C15 1.334(14) .
Cl1 O11 1.272(10) .
Cl1 O10 1.345(12) .
Cl1 O12 1.406(9) .
Cl1 O9 1.434(6) .
Cl2 O15 1.349(7) .
Cl2 O13 1.377(7) .
Cl2 O14 1.378(8) .
Cl2 O16 1.434(11) .
